data_2016396
loop_
_publ_author_name
'M. Beaurain'
'R. Astier'
'A. van der Lee'
'P. Armand'

_publ_section_title
;
 K~3~Ga~2~(PO~4~)~3~ and Na~3~Ga(PO~4~)~2~
;
_journal_coeditor_code IZ3036
_journal_issue 1
_journal_name_full 'Acta Crystallographica Section C'
_journal_page_first i5
_journal_page_last i8
_journal_paper_doi 10.1107/S0108270107061963
_journal_volume 64
_journal_year 2008
_chemical_formula_iupac 'Na3 Ga (P O4)2'
_chemical_formula_moiety 'Ga Na3 O8 P2'
_chemical_formula_sum 'Ga Na3 O8 P2'
_chemical_formula_weight 328.64
_chemical_name_systematic
;
trisodium gallium biphosphate
;
_space_group_IT_number 2
_symmetry_cell_setting triclinic
_symmetry_space_group_name_Hall '-P 1'
_symmetry_space_group_name_H-M 'P -1'
_atom_sites_solution_primary direct
_cell_angle_alpha 88.970(3)
_cell_angle_beta 70.982(3)
_cell_angle_gamma 87.949(3)
_cell_formula_units_Z 4
_cell_length_a 8.8595(3)
_cell_length_b 8.8773(3)
_cell_length_c 9.1972(3)
_cell_measurement_reflns_used 7076
_cell_measurement_temperature 293
_cell_measurement_theta_max 32.4234
_cell_measurement_theta_min 2.7660
_cell_volume 683.41(4)
_computing_cell_refinement 'CrysAlis RED (Oxford Diffraction, 2007)'
_computing_data_collection 'CrysAlis CCD (Oxford Diffraction, 2007)'
_computing_data_reduction 'CrysAlis RED (Oxford Diffraction, 2007)'
_computing_molecular_graphics
;
CAMERON (Watkin <i>et al.</i>,  1996) and
DRAWxtl (Finger <i>et al.</i>,  2007)
;
_computing_publication_material 'CRYSTALS (Betteridge <i>et al.</i>,  2003)'
_computing_structure_refinement 'CRYSTALS (Betteridge <i>et al.</i>,  2003)'
_computing_structure_solution 'SUPERFLIP (Palatinus & Chapuis, 2007)'
_diffrn_ambient_temperature 293
_diffrn_detector_area_resol_mean 8.4205
_diffrn_measured_fraction_theta_full 0.997
_diffrn_measured_fraction_theta_max 0.878
_diffrn_measurement_device 'Oxford Diffraction Xcalibur'
_diffrn_measurement_device_type 'Oxford Diffraction Xcalibur'
_diffrn_measurement_method \w
_diffrn_radiation_monochromator graphite
_diffrn_radiation_source 'Enhance (Mo) X-ray Source'
_diffrn_radiation_type 'Mo K\a'
_diffrn_radiation_wavelength 0.71073
_diffrn_reflns_av_R_equivalents 0.021
_diffrn_reflns_av_sigmaI/netI 0.0405
_diffrn_reflns_limit_h_max 12
_diffrn_reflns_limit_h_min -13
_diffrn_reflns_limit_k_max 13
_diffrn_reflns_limit_k_min -12
_diffrn_reflns_limit_l_max 13
_diffrn_reflns_limit_l_min -13
_diffrn_reflns_number 13240
_diffrn_reflns_theta_full 28.618
_diffrn_reflns_theta_max 32.521
_diffrn_reflns_theta_min 2.774
_diffrn_standards_decay_% 0
_diffrn_standards_interval_count '50 frames'
_diffrn_standards_number '2 frames'
_exptl_absorpt_coefficient_mu 4.699
_exptl_absorpt_correction_T_max 1.00000
_exptl_absorpt_correction_T_min 0.71321
_exptl_absorpt_correction_type multi-scan
_exptl_absorpt_process_details
;
[CrysAlis RED (Oxford Diffraction, 2007); empirical absorption
correction
using spherical harmonics, implemented in SCALE3 ABSPACK scaling algorithm]
;
_exptl_crystal_colour grey
_exptl_crystal_density_diffrn 3.194
_exptl_crystal_density_method 'not measured'
_exptl_crystal_description 'square plate'
_exptl_crystal_F_000 632
_exptl_crystal_size_max 0.16
_exptl_crystal_size_mid 0.16
_exptl_crystal_size_min 0.05
_refine_diff_density_max 3.29
_refine_diff_density_min -1.79
_refine_ls_extinction_method None
_refine_ls_goodness_of_fit_ref 0.9991
_refine_ls_matrix_type full
_refine_ls_number_parameters 253
_refine_ls_number_reflns 4355
_refine_ls_number_restraints 0
_refine_ls_R_factor_all 0.0617
_refine_ls_R_factor_gt 0.0425
_refine_ls_shift/su_max 0.000367
_refine_ls_structure_factor_coef Fsqd
_refine_ls_weighting_details
;
Method = Modified Sheldrick, w = 1/[\s^2^(F^2^) + (0.09P)^2^ + 0.01P],
where P = [max(Fo^2^,0) + 2Fc^2^]/3
;
_refine_ls_weighting_scheme calc
_refine_ls_wR_factor_all 0.1379
_refine_ls_wR_factor_gt 0.1295
_refine_ls_wR_factor_ref 0.1379
_reflns_number_gt 2972
_reflns_number_total 4355
_reflns_threshold_expression I>2\s(I)
_cod_data_source_file iz3036.cif
_cod_data_source_block II
_cod_database_code 2016396
_cod_database_fobs_code 2016396

loop_
_symmetry_equiv_pos_as_xyz
x,y,z
-x,-y,-z

loop_
_atom_site_type_symbol
_atom_site_label
_atom_site_fract_x
_atom_site_fract_y
_atom_site_fract_z
_atom_site_U_iso_or_equiv
_atom_site_adp_type
_atom_site_occupancy
P P1 0.03084(12) 0.09021(12) 0.28901(12) 0.0098 Uani 1.0000
P P2 0.27862(13) 0.58821(11) 0.01685(12) 0.0086 Uani 1.0000
P P3 0.53414(13) 0.92663(11) 0.26700(12) 0.0083 Uani 1.0000
P P4 0.71514(12) 0.58554(11) 0.45404(12) 0.0074 Uani 1.0000
Na Na5 0.6480(2) 0.2403(2) 0.3250(3) 0.0227 Uani 1.0000
Na Na6 0.3468(3) 0.2494(2) 0.1318(3) 0.0281 Uani 1.0000
Na Na7 0.9500(2) 0.4186(2) 0.1820(2) 0.0179 Uani 1.0000
Na Na8 0.9210(3) 0.8266(3) 0.1086(3) 0.0326 Uani 1.0000
Na Na9 0.1012(2) 0.6971(2) 0.4142(2) 0.0215 Uani 1.0000
Na Na10 0.3055(2) 0.9074(2) 0.0695(2) 0.0197 Uani 1.0000
Ga Ga11 0.48246(6) 0.58319(5) 0.24474(6) 0.0151 Uani 1.0000
Ga Ga12 0.74886(6) 0.92008(5) 0.48941(6) 0.0109 Uani 1.0000
O O13 -0.0390(4) -0.0657(3) 0.3563(4) 0.0149 Uani 1.0000
O O14 -0.0964(4) 0.2128(3) 0.3468(4) 0.0138 Uani 1.0000
O O15 0.0960(4) 0.0772(4) 0.1165(4) 0.0240 Uani 1.0000
O O16 0.1756(4) 0.1188(5) 0.3420(4) 0.0274 Uani 1.0000
O O17 0.2096(4) 0.4335(4) 0.0419(4) 0.0194 Uani 1.0000
O O18 0.3155(4) 0.6488(4) 0.1577(4) 0.0212 Uani 1.0000
O O19 0.1723(4) 0.7055(4) -0.0273(4) 0.0191 Uani 1.0000
O O20 0.4448(4) 0.5810(3) -0.1156(4) 0.0115 Uani 1.0000
O O21 0.3843(4) 0.9157(3) 0.4119(4) 0.0175 Uani 1.0000
O O22 0.5097(4) 1.0435(4) 0.1573(4) 0.0271 Uani 1.0000
O O23 0.5637(5) 0.7718(4) 0.1911(4) 0.0259 Uani 1.0000
O O24 0.6828(4) 0.9619(4) 0.3077(4) 0.0238 Uani 1.0000
O O25 0.6360(4) 0.7371(3) 0.5265(4) 0.0195 Uani 1.0000
O O26 0.6325(5) 0.5215(5) 0.3472(5) 0.0305 Uani 1.0000
O O27 0.6911(5) 0.4724(4) 0.5855(4) 0.0316 Uani 1.0000
O O28 0.8876(5) 0.6046(5) 0.3677(5) 0.0369 Uani 1.0000

loop_
_atom_site_aniso_label
_atom_site_aniso_U_11
_atom_site_aniso_U_22
_atom_site_aniso_U_33
_atom_site_aniso_U_12
_atom_site_aniso_U_13
_atom_site_aniso_U_23
P1 0.0062(5) 0.0149(5) 0.0074(5) 0.0020(4) -0.0012(4) 0.0013(4)
P2 0.0076(4) 0.0089(4) 0.0103(5) 0.0019(3) -0.0042(4) -0.0038(4)
P3 0.0101(5) 0.0063(4) 0.0081(5) 0.0020(3) -0.0025(4) 0.0001(3)
P4 0.0089(5) 0.0059(4) 0.0083(5) -0.0014(3) -0.0038(4) -0.0016(3)
Na5 0.0144(9) 0.0139(9) 0.0397(13) -0.0002(7) -0.0091(9) 0.0039(8)
Na6 0.0145(9) 0.0167(10) 0.0484(15) -0.0023(7) -0.0046(10) 0.0147(9)
Na7 0.0147(9) 0.0197(9) 0.0165(9) -0.0030(7) -0.0008(8) -0.0022(7)
Na8 0.0309(12) 0.0505(14) 0.0149(10) 0.0232(11) -0.0074(9) -0.0060(10)
Na9 0.0158(9) 0.0289(10) 0.0220(10) 0.0075(8) -0.0097(8) -0.0104(8)
Na10 0.0169(9) 0.0140(8) 0.0251(11) 0.0007(7) -0.0026(8) -0.0017(7)
Ga11 0.0190(3) 0.0133(2) 0.0132(3) 0.00296(18) -0.0059(2) -0.00136(18)
Ga12 0.0094(2) 0.0098(2) 0.0130(2) 0.00012(15) -0.00310(18) -0.00068(16)
O13 0.0127(15) 0.0101(13) 0.0185(16) -0.0008(11) -0.0003(13) -0.0014(12)
O14 0.0111(14) 0.0153(14) 0.0145(15) 0.0014(11) -0.0036(12) -0.0060(12)
O15 0.0243(19) 0.036(2) 0.0077(15) 0.0160(15) -0.0013(14) 0.0003(14)
O16 0.0129(16) 0.049(2) 0.026(2) -0.0162(15) -0.0140(15) 0.0245(17)
O17 0.0150(16) 0.0119(15) 0.0273(19) -0.0037(12) -0.0007(14) -0.0027(13)
O18 0.0172(16) 0.0330(19) 0.0153(16) 0.0136(14) -0.0089(14) -0.0122(14)
O19 0.0203(17) 0.0182(16) 0.0239(18) 0.0109(13) -0.0149(15) -0.0089(13)
O20 0.0091(13) 0.0092(13) 0.0143(15) -0.0009(10) -0.0009(12) -0.0060(11)
O21 0.0190(16) 0.0106(14) 0.0161(16) 0.0044(12) 0.0031(13) 0.0025(12)
O22 0.0202(18) 0.0259(18) 0.026(2) 0.0097(14) 0.0037(15) 0.0187(15)
O23 0.035(2) 0.0139(15) 0.0188(18) -0.0107(14) 0.0071(16) -0.0102(13)
O24 0.0243(18) 0.039(2) 0.0144(17) -0.0195(16) -0.0130(15) 0.0020(14)
O25 0.0193(16) 0.0078(13) 0.0230(18) -0.0029(12) 0.0051(14) -0.0060(12)
O26 0.040(2) 0.033(2) 0.029(2) 0.0124(18) -0.0265(19) -0.0161(17)
O27 0.037(2) 0.0233(18) 0.0217(19) 0.0158(16) 0.0061(17) 0.0116(15)
O28 0.0129(17) 0.041(2) 0.046(3) -0.0075(16) 0.0070(17) -0.027(2)

loop_
_atom_type_symbol
_atom_type_scat_dispersion_real
_atom_type_scat_dispersion_imag
_atom_type_scat_source
Ga 0.2307 1.6083 'International Tables Vol C 4.2.6.8 and 6.1.1.4'
P 0.1023 0.0942 'International Tables Vol C 4.2.6.8 and 6.1.1.4'
O 0.0106 0.0060 'International Tables Vol C 4.2.6.8 and 6.1.1.4'
Na 0.0362 0.0249 'International Tables Vol C 4.2.6.8 and 6.1.1.4'
F 0.0171 0.0103 'International Tables Vol C 4.2.6.8 and 6.1.1.4'

loop_
_geom_angle_atom_site_label_1
_geom_angle_atom_site_label_2
_geom_angle_atom_site_label_3
_geom_angle_site_symmetry_1
_geom_angle_site_symmetry_3
_geom_angle
_geom_angle_publ_flag
Na10 P1 Na7 1_545 1_455 118.11(6) no
Na10 P1 Na9 1_545 2_566 149.20(7) no
Na7 P1 Na9 1_455 2_566 71.05(6) no
Na10 P1 Na6 1_545 . 62.02(6) no
Na7 P1 Na6 1_455 . 71.42(6) no
Na9 P1 Na6 2_566 . 97.91(7) no
Na10 P1 O13 1_545 . 85.97(12) no
Na7 P1 O13 1_455 . 145.31(14) no
Na9 P1 O13 2_566 . 101.64(13) no
Na6 P1 O13 . . 142.69(13) no
Na10 P1 O14 1_545 . 159.83(15) no
Na7 P1 O14 1_455 . 42.44(13) no
Na9 P1 O14 2_566 . 42.67(13) no
Na6 P1 O14 . . 106.66(14) no
O13 P1 O14 . . 109.29(18) no
Na10 P1 O15 1_545 . 46.36(14) no
Na7 P1 O15 1_455 . 78.24(15) no
Na9 P1 O15 2_566 . 148.35(16) no
Na6 P1 O15 . . 64.35(17) no
O13 P1 O15 . . 108.0(2) no
Na10 P1 O16 1_545 . 75.29(17) no
Na7 P1 O16 1_455 . 102.12(16) no
Na9 P1 O16 2_566 . 73.98(17) no
Na6 P1 O16 . . 48.02(14) no
O13 P1 O16 . . 108.4(2) no
O14 P1 O15 . . 114.46(19) no
O14 P1 O16 . . 110.5(2) no
O15 P1 O16 . . 106.0(2) no
Na7 P2 Na7 2_665 1_455 66.09(6) no
Na7 P2 Na10 2_665 . 104.55(6) no
Na7 P2 Na10 1_455 . 120.78(6) no
Na7 P2 O17 2_665 . 74.59(16) no
Na7 P2 O17 1_455 . 38.37(13) no
Na10 P2 O17 . . 158.24(15) no
Na7 P2 O18 2_665 . 149.19(13) no
Na7 P2 O18 1_455 . 101.05(15) no
Na10 P2 O18 . . 56.42(15) no
O17 P2 O18 . . 113.6(2) no
Na7 P2 O19 2_665 . 46.05(13) no
Na7 P2 O19 1_455 . 84.62(15) no
Na10 P2 O19 . . 59.37(14) no
O17 P2 O19 . . 113.2(2) no
O18 P2 O19 . . 107.34(19) no
Na7 P2 O20 2_665 . 99.52(13) no
Na7 P2 O20 1_455 . 145.69(12) no
Na10 P2 O20 . . 92.45(12) no
O17 P2 O20 . . 109.21(17) no
O18 P2 O20 . . 104.89(18) no
O19 P2 O20 . . 108.17(19) no
Na5 P3 Na10 1_565 . 119.04(6) no
Na5 P3 O21 1_565 . 99.10(14) no
Na10 P3 O21 . . 87.60(15) no
Na5 P3 O22 1_565 . 68.03(18) no
Na10 P3 O22 . . 53.58(18) no
O21 P3 O22 . . 111.24(19) no
Na5 P3 O23 1_565 . 151.94(15) no
Na10 P3 O23 . . 72.75(18) no
O21 P3 O23 . . 107.10(19) no
O22 P3 O23 . . 110.1(2) no
Na5 P3 O24 1_565 . 52.05(16) no
Na10 P3 O24 . . 158.88(15) no
O21 P3 O24 . . 111.9(2) no
O22 P3 O24 . . 109.2(2) no
O23 P3 O24 . . 107.2(2) no
Na7 P4 O25 . . 148.57(14) no
Na7 P4 O26 . . 67.91(16) no
O25 P4 O26 . . 112.1(2) no
Na7 P4 O27 . . 102.91(15) no
O25 P4 O27 . . 106.9(2) no
O26 P4 O27 . . 106.1(3) no
Na7 P4 O28 . . 47.36(15) no
O25 P4 O28 . . 110.5(2) no
O26 P4 O28 . . 109.6(2) no
O27 P4 O28 . . 111.7(3) no
O14 Na5 O25 1_655 2_666 143.49(16) no
O14 Na5 O24 1_655 1_545 80.49(13) no
O25 Na5 O24 2_666 1_545 100.04(13) no
O14 Na5 O21 1_655 2_666 73.34(13) no
O25 Na5 O21 2_666 2_666 74.81(13) no
O24 Na5 O21 1_545 2_666 62.36(11) no
O14 Na5 O19 1_655 2_665 80.43(12) no
O25 Na5 O19 2_666 2_665 135.16(14) no
O24 Na5 O19 1_545 2_665 95.39(13) no
O21 Na5 O19 2_666 2_665 147.74(12) no
O14 Na5 P3 1_655 1_545 109.22(10) no
O25 Na5 P3 2_666 1_545 79.28(9) no
O24 Na5 P3 1_545 1_545 29.00(9) no
O21 Na5 P3 2_666 1_545 75.69(9) no
O19 Na5 P3 2_665 1_545 96.12(10) no
O14 Na5 O20 1_655 2_665 127.46(13) no
O25 Na5 O20 2_666 2_665 82.77(12) no
O24 Na5 O20 1_545 2_665 123.88(13) no
O21 Na5 O20 2_666 2_665 157.56(12) no
O19 Na5 O20 2_665 2_665 54.09(10) no
O14 Na5 Ga12 1_655 1_545 60.55(9) no
O25 Na5 Ga12 2_666 1_545 99.64(10) no
O24 Na5 Ga12 1_545 1_545 34.52(8) no
O21 Na5 Ga12 2_666 1_545 33.39(7) no
O19 Na5 Ga12 2_665 1_545 116.02(9) no
O14 Na5 Na6 1_655 . 156.82(13) no
O25 Na5 Na6 2_666 . 59.41(11) no
O24 Na5 Na6 1_545 . 92.92(10) no
O21 Na5 Na6 2_666 . 123.17(10) no
O19 Na5 Na6 2_665 . 78.08(10) no
O14 Na5 Na7 1_655 . 48.62(10) no
O25 Na5 Na7 2_666 . 143.90(11) no
O24 Na5 Na7 1_545 . 115.95(12) no
O21 Na5 Na7 2_666 . 118.64(11) no
O19 Na5 Na7 2_665 . 47.73(9) no
O14 Na5 O26 1_655 . 95.17(14) no
O25 Na5 O26 2_666 . 83.11(14) no
O24 Na5 O26 1_545 . 175.63(15) no
O21 Na5 O26 2_666 . 116.00(14) no
O19 Na5 O26 2_665 . 84.36(14) no
P3 Na5 O20 1_545 2_665 101.19(9) no
P3 Na5 Ga12 1_545 1_545 58.74(4) no
O20 Na5 Ga12 2_665 1_545 158.40(10) no
P3 Na5 Na6 1_545 . 64.92(5) no
O20 Na5 Na6 2_665 . 40.83(7) no
Ga12 Na5 Na6 1_545 . 122.76(6) no
P3 Na5 Na7 1_545 . 134.98(8) no
O20 Na5 Na7 2_665 . 79.60(9) no
Ga12 Na5 Na7 1_545 . 108.27(7) no
Na6 Na5 Na7 . . 118.19(8) no
P3 Na5 O26 1_545 . 155.38(12) no
O20 Na5 O26 2_665 . 59.33(11) no
Ga12 Na5 O26 1_545 . 142.20(12) no
Na6 Na5 O26 . . 91.30(11) no
Na7 Na5 O26 . . 60.80(12) no
O22 Na6 O20 1_545 2_665 90.85(15) no
O22 Na6 Na10 1_545 2_665 42.61(10) no
O20 Na6 Na10 2_665 2_665 70.53(9) no
O22 Na6 P1 1_545 . 94.72(11) no
O20 Na6 P1 2_665 . 155.62(13) no
Na10 Na6 P1 2_665 . 127.49(8) no
O22 Na6 Na5 1_545 . 52.48(12) no
O20 Na6 Na5 2_665 . 49.54(10) no
Na10 Na6 Na5 2_665 . 65.37(7) no
P1 Na6 Na5 . . 118.21(8) no
O22 Na6 O15 1_545 . 95.43(14) no
O20 Na6 O15 2_665 . 171.63(14) no
Na10 Na6 O15 2_665 . 110.77(10) no
P1 Na6 O15 . . 29.19(7) no
Na5 Na6 O15 . . 138.79(10) no
O22 Na6 O16 1_545 . 77.96(15) no
O20 Na6 O16 2_665 . 131.24(17) no
Na10 Na6 O16 2_665 . 119.68(13) no
P1 Na6 O16 . . 29.25(9) no
Na5 Na6 O16 . . 89.06(12) no
O22 Na6 O17 1_545 . 165.35(18) no
O20 Na6 O17 2_665 . 90.86(13) no
Na10 Na6 O17 2_665 . 125.15(13) no
P1 Na6 O17 . . 89.68(11) no
Na5 Na6 O17 . . 136.04(12) no
O15 Na6 O16 . . 55.90(12) no
O15 Na6 O17 . . 81.68(13) no
O16 Na6 O17 . . 111.39(15) no
O14 Na7 Na5 1_655 . 49.37(9) no
O14 Na7 O19 1_655 2_665 89.34(13) no
Na5 Na7 O19 . 2_665 58.82(11) no
O14 Na7 O17 1_655 1_655 111.87(14) no
Na5 Na7 O17 . 1_655 151.82(12) no
O19 Na7 O17 2_665 1_655 106.34(15) no
O14 Na7 Na8 1_655 2_765 87.29(10) no
Na5 Na7 Na8 . 2_765 90.77(8) no
O19 Na7 Na8 2_665 2_765 45.62(10) no
O17 Na7 Na8 1_655 2_765 65.11(11) no
O14 Na7 P4 1_655 . 84.71(10) no
Na5 Na7 P4 . . 68.73(6) no
O19 Na7 P4 2_665 . 113.96(11) no
O17 Na7 P4 1_655 . 136.58(12) no
Na8 Na7 P4 2_765 . 158.23(8) no
O14 Na7 P2 1_655 2_665 109.20(10) no
Na5 Na7 P2 . 2_665 65.34(6) no
O19 Na7 P2 2_665 2_665 27.59(8) no
O17 Na7 P2 1_655 2_665 113.80(12) no
Na8 Na7 P2 2_765 2_665 67.58(6) no
O14 Na7 P1 1_655 1_655 26.12(8) no
Na5 Na7 P1 . 1_655 68.42(6) no
O19 Na7 P1 2_665 1_655 86.21(10) no
O17 Na7 P1 1_655 1_655 87.89(11) no
Na8 Na7 P1 2_765 1_655 66.85(6) no
O14 Na7 P2 1_655 1_655 129.34(11) no
Na5 Na7 P2 . 1_655 176.26(8) no
O19 Na7 P2 2_665 1_655 118.68(12) no
O17 Na7 P2 1_655 1_655 24.59(8) no
Na8 Na7 P2 2_765 1_655 85.61(7) no
O14 Na7 O28 1_655 . 97.52(16) no
Na5 Na7 O28 . . 96.09(12) no
O19 Na7 O28 2_665 . 138.89(16) no
O17 Na7 O28 1_655 . 108.37(15) no
Na8 Na7 O28 2_765 . 173.12(13) no
P4 Na7 P2 . 2_665 96.09(6) no
P4 Na7 P1 . 1_655 109.68(7) no
P2 Na7 P1 2_665 1_655 112.54(6) no
P4 Na7 P2 . 1_655 114.98(6) no
P2 Na7 P2 2_665 1_655 113.91(6) no
P1 Na7 P2 1_655 1_655 109.16(6) no
P4 Na7 O28 . . 28.21(10) no
P2 Na7 O28 2_665 . 114.99(14) no
P1 Na7 O28 1_655 . 116.21(15) no
P2 Na7 O28 1_655 . 87.54(11) no
O15 Na8 O19 2_665 1_655 90.13(14) no
O15 Na8 Na7 2_665 2_765 67.23(11) no
O19 Na8 Na7 1_655 2_765 44.73(9) no
O15 Na8 O13 2_665 1_665 136.23(17) no
O19 Na8 O13 1_655 1_665 104.60(14) no
Na7 Na8 O13 2_765 1_665 146.89(11) no
O15 Na8 O15 2_665 1_665 86.20(16) no
O19 Na8 O15 1_655 1_665 86.06(14) no
Na7 Na8 O15 2_765 1_665 120.62(11) no
O13 Na8 O15 1_665 1_665 54.89(11) no
O15 Na8 O24 2_665 . 101.84(14) no
O19 Na8 O24 1_655 . 165.69(15) no
Na7 Na8 O24 2_765 . 147.99(13) no
O13 Na8 O24 1_665 . 61.26(11) no
O15 Na8 O24 1_665 . 86.94(13) no
O27 Na9 O14 2_666 2_566 89.60(15) no
O27 Na9 O28 2_666 1_455 117.67(19) no
O14 Na9 O28 2_566 1_455 124.09(16) no
O27 Na9 O13 2_666 1_565 159.33(16) no
O14 Na9 O13 2_566 1_565 92.69(13) no
O28 Na9 O13 1_455 1_565 77.55(15) no
O27 Na9 P1 2_666 2_566 115.54(13) no
O14 Na9 P1 2_566 2_566 25.93(8) no
O28 Na9 P1 1_455 2_566 107.44(12) no
O13 Na9 P1 1_565 2_566 68.57(9) no
O27 Na9 Na10 2_666 . 98.67(12) no
O14 Na9 Na10 2_566 . 119.22(11) no
O28 Na9 Na10 1_455 . 104.51(15) no
O13 Na9 Na10 1_565 . 62.46(9) no
P1 Na9 Na10 2_566 . 112.22(7) no
O27 Na9 O18 2_666 . 63.36(13) no
O14 Na9 O18 2_566 . 135.32(14) no
O28 Na9 O18 1_455 . 100.38(15) no
O13 Na9 O18 1_565 . 101.66(13) no
P1 Na9 O18 2_566 . 147.14(12) no
Na10 Na9 O18 . . 42.04(10) no
O15 Na10 O22 1_565 2_675 110.45(15) no
O15 Na10 Na6 1_565 2_665 155.57(13) no
O22 Na10 Na6 2_675 2_665 45.13(10) no
O15 Na10 P2 1_565 . 123.19(13) no
O22 Na10 P2 2_675 . 96.86(12) no
Na6 Na10 P2 2_665 . 68.25(6) no
O15 Na10 P1 1_565 1_565 28.53(9) no
O22 Na10 P1 2_675 1_565 134.11(12) no
Na6 Na10 P1 2_665 1_565 167.01(9) no
P2 Na10 P1 . 1_565 121.64(7) no
O15 Na10 P3 1_565 . 118.15(12) no
O22 Na10 P3 2_675 . 96.16(13) no
Na6 Na10 P3 2_665 . 72.58(6) no
P2 Na10 P3 . . 106.55(7) no
P1 Na10 P3 1_565 . 95.58(6) no
O15 Na10 Na9 1_565 . 91.10(11) no
O22 Na10 Na9 2_675 . 157.93(12) no
Na6 Na10 Na9 2_665 . 113.17(7) no
P2 Na10 Na9 . . 66.07(5) no
P1 Na10 Na9 1_565 . 67.85(5) no
O15 Na10 O18 1_565 . 130.38(15) no
O22 Na10 O18 2_675 . 114.04(14) no
Na6 Na10 O18 2_665 . 71.67(10) no
P2 Na10 O18 . . 32.00(9) no
P1 Na10 O18 1_565 . 111.77(11) no
O15 Na10 O19 1_565 . 95.08(15) no
O22 Na10 O19 2_675 . 96.07(16) no
Na6 Na10 O19 2_665 . 88.15(10) no
P2 Na10 O19 . . 31.36(8) no
P1 Na10 O19 1_565 . 104.46(10) no
O15 Na10 O22 1_565 . 103.60(15) no
O22 Na10 O22 2_675 . 79.26(17) no
Na6 Na10 O22 2_665 . 75.62(10) no
P2 Na10 O22 . . 130.54(11) no
P1 Na10 O22 1_565 . 91.42(10) no
P3 Na10 Na9 . . 76.80(6) no
P3 Na10 O18 . . 77.83(10) no
Na9 Na10 O18 . . 44.28(9) no
P3 Na10 O19 . . 137.40(11) no
Na9 Na10 O19 . . 76.70(10) no
O18 Na10 O19 . . 59.93(12) no
P3 Na10 O22 . . 28.07(8) no
Na9 Na10 O22 . . 100.82(11) no
O18 Na10 O22 . . 105.13(14) no
O19 Na10 O22 . . 161.23(14) no
O27 Ga11 O20 2_666 2_665 109.57(16) no
O27 Ga11 O18 2_666 . 83.71(17) no
O20 Ga11 O18 2_665 . 95.47(14) no
O27 Ga11 O23 2_666 . 128.44(16) no
O20 Ga11 O23 2_665 . 121.66(14) no
O18 Ga11 O23 . . 85.99(18) no
O27 Ga11 O26 2_666 . 91.83(19) no
O20 Ga11 O26 2_665 . 88.00(15) no
O18 Ga11 O26 . . 175.07(16) no
O23 Ga11 O26 . . 95.18(19) no
O16 Ga12 O21 2_666 2_676 93.19(17) no
O16 Ga12 O13 2_666 1_665 90.20(15) no
O21 Ga12 O13 2_676 1_665 125.21(14) no
O16 Ga12 Na5 2_666 1_565 134.24(14) no
O21 Ga12 Na5 2_676 1_565 51.94(11) no
O13 Ga12 Na5 1_665 1_565 89.25(10) no
O16 Ga12 O24 2_666 . 176.89(15) no
O21 Ga12 O24 2_676 . 88.44(16) no
O13 Ga12 O24 1_665 . 86.70(15) no
Na5 Ga12 O24 1_565 . 45.59(12) no
O16 Ga12 O25 2_666 . 91.31(17) no
O21 Ga12 O25 2_676 . 111.30(14) no
O13 Ga12 O25 1_665 . 123.27(13) no
Na5 Ga12 O25 1_565 . 126.05(12) no
O24 Ga12 O25 . . 90.56(16) no
Ga12 O13 Na9 1_445 1_545 103.96(14) no
Ga12 O13 Na8 1_445 1_445 98.15(14) no
Na9 O13 Na8 1_545 1_445 94.83(12) no
Ga12 O13 P1 1_445 . 121.22(18) no
Na9 O13 P1 1_545 . 130.02(18) no
Na8 O13 P1 1_445 . 98.49(17) no
Na7 O14 Na9 1_455 2_566 106.22(14) no
Na7 O14 Na5 1_455 1_455 82.01(13) no
Na9 O14 Na5 2_566 1_455 109.48(14) no
Na7 O14 P1 1_455 . 111.44(18) no
Na9 O14 P1 2_566 . 111.39(18) no
Na5 O14 P1 1_455 . 130.46(19) no
Na10 O15 Na8 1_545 2_665 110.17(15) no
Na10 O15 P1 1_545 . 105.11(19) no
Na8 O15 P1 2_665 . 144.4(2) no
Na10 O15 Na8 1_545 1_445 84.20(13) no
Na8 O15 Na8 2_665 1_445 93.80(16) no
P1 O15 Na8 . 1_445 93.97(19) no
Na10 O15 Na6 1_545 . 76.37(13) no
Na8 O15 Na6 2_665 . 97.47(16) no
P1 O15 Na6 . . 86.46(18) no
Na8 O15 Na6 1_445 . 159.95(15) no
Na6 O16 Ga12 . 2_666 116.42(17) no
Na6 O16 P1 . . 102.73(19) no
Ga12 O16 P1 2_666 . 140.8(2) no
Na6 O17 Na7 . 1_455 107.27(16) no
Na6 O17 P2 . . 116.9(2) no
Na7 O17 P2 1_455 . 117.04(19) no
Ga11 O18 Na10 . . 119.71(18) no
Ga11 O18 Na9 . . 95.57(14) no
Na10 O18 Na9 . . 93.68(13) no
Ga11 O18 P2 . . 129.5(2) no
Na10 O18 P2 . . 91.58(18) no
Na9 O18 P2 . . 122.8(2) no
Na7 O19 Na8 2_665 1_455 89.65(14) no
Na7 O19 Na10 2_665 . 160.13(18) no
Na8 O19 Na10 1_455 . 88.05(13) no
Na7 O19 P2 2_665 . 106.37(17) no
Na8 O19 P2 1_455 . 133.9(2) no
Na10 O19 P2 . . 89.27(16) no
Na7 O19 Na5 2_665 2_665 73.45(12) no
Na8 O19 Na5 1_455 2_665 125.95(15) no
Na10 O19 Na5 . 2_665 92.06(13) no
P2 O19 Na5 . 2_665 100.18(17) no
Na6 O20 Ga11 2_665 2_665 112.02(15) no
Na6 O20 P2 2_665 . 122.83(17) no
Ga11 O20 P2 2_665 . 123.59(18) no
Na6 O20 Na5 2_665 2_665 89.63(12) no
Ga11 O20 Na5 2_665 2_665 96.05(13) no
P2 O20 Na5 . 2_665 96.42(15) no
Ga12 O21 P3 2_676 . 125.44(19) no
Ga12 O21 Na5 2_676 2_666 94.68(14) no
P3 O21 Na5 . 2_666 128.36(18) no
Na6 O22 Na10 1_565 2_675 92.26(14) no
Na6 O22 Na10 1_565 . 80.09(14) no
Na10 O22 Na10 2_675 . 100.74(17) no
Na6 O22 P3 1_565 . 144.0(2) no
Na10 O22 P3 2_675 . 123.0(2) no
Na10 O22 P3 . . 98.4(2) no
Ga11 O23 P3 . . 135.4(2) no
Ga12 O24 Na5 . 1_565 99.89(15) no
Ga12 O24 Na8 . . 97.44(17) no
Na5 O24 Na8 1_565 . 123.22(16) no
Ga12 O24 P3 . . 133.5(2) no
Na5 O24 P3 1_565 . 99.0(2) no
Na8 O24 P3 . . 106.85(19) no
Na5 O25 Ga12 2_666 . 115.87(15) no
Na5 O25 P4 2_666 . 121.76(18) no
Ga12 O25 P4 . . 122.1(2) no
Ga11 O26 Na5 . . 103.84(17) no
Ga11 O26 P4 . . 139.8(2) no
Na5 O26 P4 . . 115.2(2) no
Na9 O27 Ga11 2_666 2_666 105.10(16) no
Na9 O27 P4 2_666 . 119.7(2) no
Ga11 O27 P4 2_666 . 135.0(2) no
Na7 O28 Na9 . 1_655 114.29(17) no
Na7 O28 P4 . . 104.4(2) no
Na9 O28 P4 1_655 . 137.1(3) no

loop_
_geom_bond_atom_site_label_1
_geom_bond_atom_site_label_2
_geom_bond_site_symmetry_2
_geom_bond_distance
_geom_bond_publ_flag
P1 Na10 1_545 3.044(2) no
P1 Na7 1_455 3.192(2) no
P1 Na9 2_566 3.214(2) no
P1 Na6 . 3.081(2) no
P1 O13 . 1.569(3) yes
P1 O14 . 1.510(3) yes
P1 O15 . 1.506(3) yes
P1 O16 . 1.543(4) yes
P2 Na7 2_665 3.143(2) no
P2 Na7 1_455 3.225(2) no
P2 Na10 . 2.914(2) no
P2 O17 . 1.507(3) yes
P2 O18 . 1.545(4) yes
P2 O19 . 1.517(3) yes
P2 O20 . 1.575(3) yes
P3 Na5 1_565 3.108(2) no
P3 Na10 . 3.141(2) no
P3 O21 . 1.549(3) yes
P3 O22 . 1.494(3) yes
P3 O23 . 1.528(3) yes
P3 O24 . 1.525(4) yes
P4 Na7 . 3.051(2) no
P4 O25 . 1.551(3) yes
P4 O26 . 1.531(4) yes
P4 O27 . 1.523(4) yes
P4 O28 . 1.489(4) yes
Na5 O14 1_655 2.341(4) yes
Na5 O25 2_666 2.444(4) yes
Na5 O24 1_545 2.481(4) yes
Na5 O21 2_666 2.703(4) yes
Na5 O19 2_665 2.726(4) yes
Na5 O20 2_665 2.781(4) yes
Na5 Ga12 1_545 3.422(2) no
Na5 Na6 . 3.655(3) no
Na5 Na7 . 3.055(3) no
Na5 O26 . 2.503(4) yes
Na6 O22 1_545 2.344(4) yes
Na6 O20 2_665 2.390(4) yes
Na6 Na10 2_665 3.305(3) no
Na6 O15 . 2.783(5) yes
Na6 O16 . 2.348(4) yes
Na6 O17 . 2.301(4) yes
Na7 O14 1_655 2.314(4) yes
Na7 O19 2_665 2.358(4) yes
Na7 O17 1_655 2.247(4) yes
Na7 Na8 2_765 3.350(3) no
Na7 O28 . 2.317(4) yes
Na8 O15 2_665 2.273(4) yes
Na8 O19 1_655 2.395(4) yes
Na8 O13 1_665 2.619(4) yes
Na8 O15 1_665 2.772(5) yes
Na8 O24 . 2.575(5) yes
Na9 O27 2_666 2.336(4) yes
Na9 O14 2_566 2.340(4) yes
Na9 O28 1_455 2.256(4) yes
Na9 O13 1_565 2.543(4) yes
Na9 Na10 . 3.619(3) no
Na9 O18 . 2.532(4) yes
Na10 O15 1_565 2.282(4) yes
Na10 O22 2_675 2.239(4) yes
Na10 O18 . 2.429(4) yes
Na10 O19 . 2.508(4) yes
Na10 O22 . 2.555(5) yes
Ga11 O27 2_666 1.873(4) yes
Ga11 O20 2_665 1.857(3) yes
Ga11 O18 . 1.966(3) yes
Ga11 O23 . 1.841(3) yes
Ga11 O26 . 1.923(4) yes
Ga12 O16 2_666 1.901(4) yes
Ga12 O21 2_676 1.889(3) yes
Ga12 O13 1_665 1.886(3) yes
Ga12 O24 . 1.968(4) yes
Ga12 O25 . 1.905(3) yes
